data_4029774
loop_
_publ_author_name
'Long, Sihui'
'Muthusamy, Venkatraj'
'Willis, Peter G.'
'Parkin, Sean'
'Cammers, Arthur'

_publ_section_title
;
 Inversion symmetry and local vs. dispersive interactions in the
 nucleation of hydrogen bonded cyclic n-mer and tape of
 imidazolecarboxamidines.
;
_journal_name_full 'Beilstein journal of organic chemistry'
_journal_page_first 23
_journal_paper_doi 10.3762/bjoc.4.23
_journal_volume 4
_journal_year 2008
_chemical_formula_sum 'C19 H20 N4'
_chemical_formula_weight 304.39
_chemical_name_systematic
; 
 ? 
;
_space_group_IT_number 14
_symmetry_cell_setting monoclinic
_symmetry_space_group_name_Hall '-P 2ybc'
_symmetry_space_group_name_H-M 'P 1 21/c 1'
_atom_sites_solution_hydrogens geom
_atom_sites_solution_primary direct
_atom_sites_solution_secondary difmap
_audit_creation_method SHELXL-97
_cell_angle_alpha 90.00
_cell_angle_beta 98.2202(6)
_cell_angle_gamma 90.00
_cell_formula_units_Z 12
_cell_length_a 17.0057(2)
_cell_length_b 8.9486(1)
_cell_length_c 34.3882(5)
_cell_measurement_reflns_used 12456
_cell_measurement_temperature 90.0(2)
_cell_measurement_theta_max 27.48
_cell_measurement_theta_min 1.00
_cell_volume 5179.33(11)
_computing_cell_refinement 'SCALEPACK (Otwinowski & Minor, 1997)'
_computing_data_collection 'COLLECT (Nonius, 1998)'
_computing_data_reduction 'DENZO-SMN (Otwinowski & Minor, 1997)'
_computing_molecular_graphics 'XP in SHELXTL (Sheldrick, 1994)'
_computing_publication_material
; 
SHELX97-2 (Sheldrick, 1997) and local procedures 
;
_computing_structure_refinement 'SHELXL-97 (Sheldrick, 1997)'
_computing_structure_solution 'SHELXS-97 (Sheldrick, 1990)'
_diffrn_ambient_temperature 90.0(2)
_diffrn_detector_area_resol_mean 18
_diffrn_measured_fraction_theta_full 1.000
_diffrn_measured_fraction_theta_max 1.000
_diffrn_measurement_device_type 'Nonius KappaCCD diffractometer'
_diffrn_measurement_method '\w scans at fixed \c = 55\%'
_diffrn_radiation_monochromator graphite
_diffrn_radiation_source 'fine-focus sealed tube'
_diffrn_radiation_type MoK\a
_diffrn_radiation_wavelength 0.71073
_diffrn_reflns_av_R_equivalents 0.0525
_diffrn_reflns_av_sigmaI/netI 0.0711
_diffrn_reflns_limit_h_max 19
_diffrn_reflns_limit_h_min -19
_diffrn_reflns_limit_k_max 10
_diffrn_reflns_limit_k_min -10
_diffrn_reflns_limit_l_max 39
_diffrn_reflns_limit_l_min -39
_diffrn_reflns_number 15636
_diffrn_reflns_theta_full 24.00
_diffrn_reflns_theta_max 24.00
_diffrn_reflns_theta_min 1.20
_exptl_absorpt_coefficient_mu 0.072
_exptl_absorpt_correction_T_max 0.9823
_exptl_absorpt_correction_T_min 0.9788
_exptl_absorpt_correction_type multi-scan
_exptl_absorpt_process_details 'Scalepack (Otwinowski & Minor, 1997)'
_exptl_crystal_colour colourless
_exptl_crystal_density_diffrn 1.171
_exptl_crystal_density_method 'not measured'
_exptl_crystal_description 'irregular cut block'
_exptl_crystal_F_000 1944
_exptl_crystal_size_max 0.30
_exptl_crystal_size_mid 0.28
_exptl_crystal_size_min 0.25
_refine_diff_density_max .757
_refine_diff_density_min -.416
_refine_diff_density_rms .055
_refine_ls_extinction_method none
_refine_ls_goodness_of_fit_ref 1.051
_refine_ls_hydrogen_treatment constr
_refine_ls_matrix_type full
_refine_ls_number_parameters 765
_refine_ls_number_reflns 8132
_refine_ls_number_restraints 560
_refine_ls_restrained_S_all 1.050
_refine_ls_R_factor_all 0.1268
_refine_ls_R_factor_gt 0.0670
_refine_ls_shift/su_max 0.001
_refine_ls_shift/su_mean 0.000
_refine_ls_structure_factor_coef Fsqd
_refine_ls_weighting_details 'calc w=1/[\s^2^(Fo^2^)+(0.1214P)^2^] where P=(Fo^2^+2Fc^2^)/3'
_refine_ls_weighting_scheme calc
_refine_ls_wR_factor_gt 0.1751
_refine_ls_wR_factor_ref 0.2107
_reflns_number_gt 4666
_reflns_number_total 8132
_reflns_threshold_expression >2\s(I)
_cod_data_source_file 6b_trimer.cif
_cod_data_source_block k05298
_cod_original_sg_symbol_H-M 'P 21/c'
_cod_database_code 4029774

loop_
_symmetry_equiv_pos_as_xyz
'x, y, z'
'-x, y+1/2, -z+1/2'
'-x, -y, -z'
'x, -y-1/2, z-1/2'

loop_
_atom_site_label
_atom_site_type_symbol
_atom_site_fract_x
_atom_site_fract_y
_atom_site_fract_z
_atom_site_U_iso_or_equiv
_atom_site_adp_type
_atom_site_occupancy
_atom_site_symmetry_multiplicity
_atom_site_calc_flag
_atom_site_refinement_flags
_atom_site_disorder_assembly
_atom_site_disorder_group
N1A N 0.18843(16) -0.2535(3) 0.32917(8) 0.0420(7) Uani 1 1 d . . .
C2A C 0.1825(2) -0.3695(4) 0.35390(10) 0.0442(9) Uani 1 1 d . . .
N3A N 0.11991(19) -0.3619(4) 0.37105(8) 0.0526(8) Uani 1 1 d . . .
C4A C 0.0810(2) -0.2303(5) 0.35651(12) 0.0622(11) Uani 1 1 d . . .
H4A H 0.0325 -0.1945 0.3637 0.075 Uiso 1 1 calc R . .
C5A C 0.1215(2) -0.1637(4) 0.33153(10) 0.0506(10) Uani 1 1 d . . .
H5A H 0.1080 -0.0730 0.3178 0.061 Uiso 1 1 calc R . .
C6A C 0.24451(18) -0.2342(4) 0.30175(9) 0.0338(8) Uani 1 1 d . . .
N7A N 0.25518(15) -0.3264(3) 0.27514(8) 0.0351(7) Uani 1 1 d . . .
N8A N 0.28346(15) -0.1020(3) 0.30850(7) 0.0356(7) Uani 1 1 d . . .
H8A H 0.2746 -0.0521 0.3295 0.043 Uiso 1 1 calc R . .
C9A C 0.2437(3) -0.4892(5) 0.36120(11) 0.0684(12) Uani 1 1 d . . .
H9A1 H 0.2501 -0.5184 0.3889 0.103 Uiso 1 1 calc R . .
H9A2 H 0.2945 -0.4518 0.3547 0.103 Uiso 1 1 calc R . .
H9A3 H 0.2269 -0.5761 0.3447 0.103 Uiso 1 1 calc R . .
C10A C 0.21148(19) -0.4602(3) 0.26790(9) 0.0310(8) Uani 1 1 d . . .
C11A C 0.12903(19) -0.4735(4) 0.26692(9) 0.0341(8) Uani 1 1 d . . .
H11A H 0.0984 -0.3883 0.2716 0.041 Uiso 1 1 calc R . .
C12A C 0.09241(19) -0.6097(4) 0.25918(9) 0.0360(8) Uani 1 1 d . . .
H12A H 0.0366 -0.6169 0.2590 0.043 Uiso 1 1 calc R . .
C13A C 0.13440(19) -0.7370(3) 0.25160(9) 0.0333(8) Uani 1 1 d . . .
C14A C 0.21559(19) -0.7228(4) 0.25190(9) 0.0361(8) Uani 1 1 d . . .
H14A H 0.2459 -0.8076 0.2465 0.043 Uiso 1 1 calc R . .
C15A C 0.25304(19) -0.5869(3) 0.25989(9) 0.0366(8) Uani 1 1 d . . .
H15A H 0.3088 -0.5803 0.2599 0.044 Uiso 1 1 calc R . .
C16A C 0.0932(2) -0.8849(4) 0.24217(10) 0.0452(9) Uani 1 1 d . . .
H16A H 0.0671 -0.8843 0.2148 0.068 Uiso 1 1 calc R . .
H16B H 0.0534 -0.9006 0.2597 0.068 Uiso 1 1 calc R . .
H16C H 0.1324 -0.9657 0.2458 0.068 Uiso 1 1 calc R . .
C17A C 0.33642(17) -0.0359(3) 0.28553(9) 0.0296(8) Uani 1 1 d . . .
C18A C 0.33883(17) -0.0725(3) 0.24654(9) 0.0307(8) Uani 1 1 d . . .
H18A H 0.3051 -0.1484 0.2341 0.037 Uiso 1 1 calc R . .
C19A C 0.39097(18) 0.0028(4) 0.22581(9) 0.0349(8) Uani 1 1 d . . .
H19A H 0.3929 -0.0242 0.1992 0.042 Uiso 1 1 calc R . .
C20A C 0.44021(18) 0.1156(4) 0.24243(10) 0.0382(8) Uani 1 1 d . . .
C21A C 0.43550(18) 0.1527(4) 0.28126(10) 0.0392(8) Uani 1 1 d . . .
H21A H 0.4682 0.2304 0.2934 0.047 Uiso 1 1 calc R . .
C22A C 0.38453(18) 0.0793(3) 0.30254(9) 0.0366(8) Uani 1 1 d . . .
H22A H 0.3822 0.1075 0.3290 0.044 Uiso 1 1 calc R . .
C23A C 0.4977(2) 0.1941(4) 0.21930(10) 0.0539(10) Uani 1 1 d . . .
H23A H 0.4984 0.3013 0.2252 0.081 Uiso 1 1 calc R . .
H23B H 0.4807 0.1791 0.1911 0.081 Uiso 1 1 calc R . .
H23C H 0.5511 0.1527 0.2266 0.081 Uiso 1 1 calc R . .
N1B N 0.1238(2) -0.4041(4) 0.46502(8) 0.0557(9) Uani 1 1 d . . .
C2B C 0.1936(3) -0.3454(5) 0.47812(11) 0.0636(12) Uani 1 1 d . . .
N3B N 0.1957(2) -0.2037(4) 0.48012(9) 0.0638(10) Uani 1 1 d . . .
C4B C 0.1151(3) -0.1608(5) 0.46750(12) 0.0688(12) Uiso 1 1 d . . .
H4B H 0.0965 -0.0606 0.4666 0.083 Uiso 1 1 calc R . .
C5B C 0.0699(2) -0.2778(4) 0.45728(10) 0.0451(9) Uani 1 1 d . . .
H5B H 0.0149 -0.2794 0.4472 0.054 Uiso 1 1 calc R . .
C6B C 0.1002(2) -0.5612(4) 0.45994(10) 0.0413(9) Uani 1 1 d . . .
N7B N 0.10373(16) -0.6579(3) 0.48702(8) 0.0402(7) Uani 1 1 d . . .
N8B N 0.07162(16) -0.5861(3) 0.42166(8) 0.0434(8) Uani 1 1 d . . .
H8B H 0.0817 -0.5154 0.4053 0.052 Uiso 1 1 calc R . .
C9B C 0.2659(2) -0.4420(5) 0.48867(13) 0.0718(13) Uani 1 1 d . . .
H9B1 H 0.3133 -0.3866 0.4840 0.108 Uiso 1 1 calc R . .
H9B2 H 0.2607 -0.5325 0.4724 0.108 Uiso 1 1 calc R . .
H9B3 H 0.2707 -0.4699 0.5165 0.108 Uiso 1 1 calc R . .
C10B C 0.13116(19) -0.6247(4) 0.52722(9) 0.0368(8) Uani 1 1 d . . .
C11B C 0.11195(18) -0.4968(4) 0.54671(9) 0.0374(8) Uani 1 1 d . . .
H11B H 0.0782 -0.4234 0.5331 0.045 Uiso 1 1 calc R . .
C12B C 0.14187(18) -0.4760(4) 0.58583(9) 0.0393(8) Uani 1 1 d . . .
H12B H 0.1283 -0.3877 0.5987 0.047 Uiso 1 1 calc R . .
C13B C 0.19126(19) -0.5805(4) 0.60693(9) 0.0380(8) Uani 1 1 d . . .
C14B C 0.2095(2) -0.7091(4) 0.58720(9) 0.0443(9) Uani 1 1 d . . .
H14B H 0.2431 -0.7827 0.6008 0.053 Uiso 1 1 calc R . .
C15B C 0.1791(2) -0.7311(4) 0.54803(9) 0.0439(9) Uani 1 1 d . . .
H15B H 0.1913 -0.8205 0.5353 0.053 Uiso 1 1 calc R . .
C16B C 0.2228(2) -0.5562(4) 0.64960(9) 0.0520(10) Uani 1 1 d . . .
H16D H 0.2416 -0.4531 0.6535 0.078 Uiso 1 1 calc R . .
H16E H 0.2669 -0.6252 0.6575 0.078 Uiso 1 1 calc R . .
H16F H 0.1804 -0.5746 0.6655 0.078 Uiso 1 1 calc R . .
C17B C 0.02823(18) -0.7086(4) 0.40430(9) 0.0348(8) Uani 1 1 d . . .
C18B C -0.00264(18) -0.8220(3) 0.42537(9) 0.0337(8) Uani 1 1 d . . .
H18B H 0.0090 -0.8248 0.4532 0.040 Uiso 1 1 calc R . .
C19B C -0.05026(19) -0.9301(4) 0.40544(9) 0.0368(8) Uani 1 1 d . . .
H19B H -0.0716 -1.0063 0.4201 0.044 Uiso 1 1 calc R . .
C20B C -0.06830(19) -0.9318(4) 0.36465(10) 0.0380(8) Uani 1 1 d . . .
C21B C -0.03596(19) -0.8194(4) 0.34415(10) 0.0427(9) Uani 1 1 d . . .
H21B H -0.0467 -0.8182 0.3163 0.051 Uiso 1 1 calc R . .
C22B C 0.01166(19) -0.7085(4) 0.36338(9) 0.0412(9) Uani 1 1 d . . .
H22B H 0.0330 -0.6325 0.3487 0.049 Uiso 1 1 calc R . .
C23B C -0.1209(2) -1.0500(4) 0.34326(10) 0.0510(10) Uani 1 1 d . . .
H23D H -0.0880 -1.1307 0.3351 0.076 Uiso 1 1 calc R . .
H23E H -0.1526 -1.0058 0.3200 0.076 Uiso 1 1 calc R . .
H23F H -0.1564 -1.0902 0.3608 0.076 Uiso 1 1 calc R . .
N1C N 0.3005(2) 0.0725(4) 0.44759(12) 0.0338(9) Uani 0.701(3) 1 d PU A 1
C2C C 0.3234(4) -0.0020(7) 0.41579(19) 0.0451(11) Uani 0.701(3) 1 d PU A 1
N3C N 0.2698(3) 0.0235(5) 0.38365(12) 0.0442(9) Uani 0.701(3) 1 d PU A 1
C4C C 0.2121(3) 0.1036(5) 0.39551(14) 0.0457(11) Uani 0.701(3) 1 d PU A 1
H4C H 0.1661 0.1357 0.3786 0.055 Uiso 0.701(3) 1 calc PR A 1
C5C C 0.2259(4) 0.1342(6) 0.43389(16) 0.0461(12) Uani 0.701(3) 1 d PU A 1
H5C H 0.1921 0.1870 0.4489 0.055 Uiso 0.701(3) 1 calc PR A 1
C9C C 0.3991(3) -0.0703(8) 0.41478(18) 0.0698(16) Uani 0.701(3) 1 d PU A 1
H9C1 H 0.3973 -0.1298 0.3907 0.105 Uiso 0.701(3) 1 calc PR A 1
H9C2 H 0.4120 -0.1354 0.4377 0.105 Uiso 0.701(3) 1 calc PR A 1
H9C3 H 0.4398 0.0073 0.4152 0.105 Uiso 0.701(3) 1 calc PR A 1
N1D N 0.3523(6) -0.0169(11) 0.4559(3) 0.0477(16) Uiso 0.299(3) 1 d PU A 2
C2D C 0.3117(9) 0.0434(17) 0.4242(5) 0.0451(16) Uiso 0.299(3) 1 d PU A 2
N3D N 0.3073(7) -0.0391(13) 0.3927(4) 0.0474(16) Uiso 0.299(3) 1 d PU A 2
C4D C 0.3678(8) -0.1725(17) 0.4132(4) 0.056(3) Uiso 0.299(3) 1 d PU A 2
H4D H 0.3813 -0.2573 0.3989 0.068 Uiso 0.299(3) 1 calc PR A 2
C5D C 0.3891(6) -0.1570(12) 0.4419(3) 0.028(2) Uiso 0.299(3) 1 d PU A 2
H5D H 0.4262 -0.2199 0.4574 0.034 Uiso 0.299(3) 1 calc PR A 2
C9D C 0.2649(8) 0.1739(15) 0.4277(4) 0.043(2) Uiso 0.299(3) 1 d PU A 2
H9D1 H 0.2139 0.1641 0.4105 0.064 Uiso 0.299(3) 1 calc PR A 2
H9D2 H 0.2932 0.2618 0.4198 0.064 Uiso 0.299(3) 1 calc PR A 2
H9D3 H 0.2555 0.1852 0.4550 0.064 Uiso 0.299(3) 1 calc PR A 2
C6C C 0.3485(3) 0.0768(4) 0.48848(11) 0.0592(12) Uani 1 1 d . . .
N7C N 0.4058(13) 0.155(2) 0.4950(4) 0.0373(16) Uani 0.545(3) 1 d PU A 1
C10C C 0.4414(11) 0.239(2) 0.4674(4) 0.0366(12) Uani 0.545(3) 1 d PU A 1
C11C C 0.4000(4) 0.3392(7) 0.43957(17) 0.0407(12) Uani 0.545(3) 1 d PU A 1
H11C H 0.3442 0.3509 0.4381 0.049 Uiso 0.545(3) 1 calc PR A 1
C12C C 0.4409(4) 0.4197(7) 0.41474(18) 0.0427(12) Uani 0.545(3) 1 d PU A 1
H12C H 0.4122 0.4856 0.3962 0.051 Uiso 0.545(3) 1 calc PR A 1
C13C C 0.5222(7) 0.4078(13) 0.4159(3) 0.0400(13) Uani 0.545(3) 1 d PU A 1
C14C C 0.5611(4) 0.3063(7) 0.44169(18) 0.0386(11) Uani 0.545(3) 1 d PU A 1
H14C H 0.6167 0.2924 0.4424 0.046 Uiso 0.545(3) 1 calc PR A 1
C15C C 0.5213(4) 0.2235(7) 0.46673(18) 0.0380(11) Uani 0.545(3) 1 d PU A 1
H15C H 0.5504 0.1539 0.4840 0.046 Uiso 0.545(3) 1 calc PR A 1
C16C C 0.5647(7) 0.4981(13) 0.3879(3) 0.048(2) Uani 0.545(3) 1 d PU A 1
H16G H 0.5505 0.4597 0.3611 0.072 Uiso 0.545(3) 1 calc PR A 1
H16H H 0.6222 0.4898 0.3957 0.072 Uiso 0.545(3) 1 calc PR A 1
H16I H 0.5488 0.6032 0.3888 0.072 Uiso 0.545(3) 1 calc PR A 1
N7D N 0.4106(15) 0.169(3) 0.5015(5) 0.0374(17) Uani 0.455(3) 1 d PU A 2
C10D C 0.4467(14) 0.251(3) 0.4735(5) 0.0376(12) Uani 0.455(3) 1 d PU A 2
C11D C 0.4783(4) 0.1907(9) 0.4429(2) 0.0392(12) Uani 0.455(3) 1 d PU A 2
H11D H 0.4737 0.0865 0.4377 0.047 Uiso 0.455(3) 1 calc PR A 2
C12D C 0.5173(5) 0.2827(9) 0.4193(2) 0.0407(12) Uani 0.455(3) 1 d PU A 2
H12D H 0.5380 0.2394 0.3976 0.049 Uiso 0.455(3) 1 calc PR A 2
C13D C 0.5274(9) 0.4346(15) 0.4258(3) 0.0411(13) Uani 0.455(3) 1 d PU A 2
C14D C 0.4974(4) 0.4923(8) 0.4576(2) 0.0395(14) Uani 0.455(3) 1 d PU A 2
H14D H 0.5027 0.5963 0.4629 0.047 Uiso 0.455(3) 1 calc PR A 2
C15D C 0.4592(4) 0.4027(8) 0.4824(2) 0.0367(13) Uani 0.455(3) 1 d PU A 2
H15D H 0.4418 0.4443 0.5051 0.044 Uiso 0.455(3) 1 calc PR A 2
C16D C 0.5751(10) 0.5293(17) 0.4006(3) 0.047(2) Uani 0.455(3) 1 d PU A 2
H16J H 0.5386 0.5874 0.3817 0.071 Uiso 0.455(3) 1 calc PR A 2
H16K H 0.6073 0.4639 0.3863 0.071 Uiso 0.455(3) 1 calc PR A 2
H16L H 0.6099 0.5974 0.4174 0.071 Uiso 0.455(3) 1 calc PR A 2
N8C N 0.3009(4) 0.0075(7) 0.51117(18) 0.0323(13) Uani 0.637(11) 1 d PU A 1
H8C H 0.2566 -0.0332 0.4995 0.039 Uiso 0.637(11) 1 calc PR A 1
C17C C 0.3182(4) -0.0031(8) 0.5525(2) 0.0312(10) Uani 0.637(11) 1 d PU A 1
C18C C 0.3810(5) 0.0679(10) 0.5759(2) 0.0325(11) Uani 0.637(11) 1 d PU A 1
H18C H 0.4164 0.1307 0.5644 0.039 Uiso 0.637(11) 1 calc PR A 1
C19C C 0.3911(5) 0.0461(9) 0.6161(2) 0.0367(11) Uani 0.637(11) 1 d PU A 1
H19C H 0.4333 0.0966 0.6319 0.044 Uiso 0.637(11) 1 calc PR A 1
C20C C 0.3414(5) -0.0479(9) 0.6348(2) 0.0352(11) Uani 0.637(11) 1 d PU A 1
C21C C 0.2786(4) -0.1130(8) 0.6107(2) 0.0343(11) Uani 0.637(11) 1 d PU A 1
H21C H 0.2422 -0.1732 0.6222 0.041 Uiso 0.637(11) 1 calc PR A 1
C22C C 0.2669(4) -0.0937(7) 0.5705(2) 0.0329(11) Uani 0.637(11) 1 d PU A 1
H22C H 0.2237 -0.1423 0.5549 0.039 Uiso 0.637(11) 1 calc PR A 1
C23C C 0.3551(4) -0.0733(9) 0.6789(2) 0.0426(16) Uani 0.637(11) 1 d PU A 1
H23G H 0.3039 -0.0779 0.6888 0.064 Uiso 0.637(11) 1 calc PR A 1
H23H H 0.3867 0.0092 0.6918 0.064 Uiso 0.637(11) 1 calc PR A 1
H23I H 0.3837 -0.1676 0.6847 0.064 Uiso 0.637(11) 1 calc PR A 1
N8D N 0.3318(7) -0.0233(12) 0.5197(3) 0.0305(16) Uani 0.363(11) 1 d PU A 2
H8D H 0.3095 -0.1072 0.5104 0.037 Uiso 0.363(11) 1 calc PR A 2
C17D C 0.3426(7) -0.0185(15) 0.5612(4) 0.0318(14) Uiso 0.363(11) 1 d PU A 2
C18D C 0.3964(8) 0.0686(19) 0.5838(4) 0.0346(17) Uiso 0.363(11) 1 d PU A 2
H18D H 0.4308 0.1317 0.5717 0.041 Uiso 0.363(11) 1 calc PR A 2
C19D C 0.4017(9) 0.0659(18) 0.6248(4) 0.0362(15) Uiso 0.363(11) 1 d PU A 2
H19D H 0.4397 0.1273 0.6402 0.043 Uiso 0.363(11) 1 calc PR A 2
C20D C 0.3531(8) -0.0234(16) 0.6430(4) 0.0358(17) Uiso 0.363(11) 1 d PU A 2
C21D C 0.3011(8) -0.1201(17) 0.6200(4) 0.0358(17) Uiso 0.363(11) 1 d PU A 2
H21D H 0.2708 -0.1903 0.6323 0.043 Uiso 0.363(11) 1 calc PR A 2
C22D C 0.2937(7) -0.1145(13) 0.5800(4) 0.0331(15) Uiso 0.363(11) 1 d PU A 2
H22D H 0.2553 -0.1755 0.5646 0.040 Uiso 0.363(11) 1 calc PR A 2
C23D C 0.3568(9) -0.0203(17) 0.6870(4) 0.045(3) Uiso 0.363(11) 1 d PU A 2
H23J H 0.3288 0.0682 0.6947 0.067 Uiso 0.363(11) 1 calc PR A 2
H23K H 0.4124 -0.0166 0.6993 0.067 Uiso 0.363(11) 1 calc PR A 2
H23L H 0.3316 -0.1105 0.6957 0.067 Uiso 0.363(11) 1 calc PR A 2

loop_
_atom_site_aniso_label
_atom_site_aniso_U_11
_atom_site_aniso_U_22
_atom_site_aniso_U_33
_atom_site_aniso_U_23
_atom_site_aniso_U_13
_atom_site_aniso_U_12
N1A 0.0509(18) 0.0414(18) 0.0351(16) 0.0012(14) 0.0106(14) -0.0030(15)
C2A 0.056(2) 0.049(2) 0.0284(19) -0.0012(18) 0.0073(17) -0.0040(19)
N3A 0.068(2) 0.054(2) 0.0393(18) 0.0009(16) 0.0200(16) -0.0128(18)
C4A 0.049(2) 0.081(3) 0.060(3) 0.012(2) 0.021(2) 0.009(2)
C5A 0.049(2) 0.056(2) 0.051(2) 0.009(2) 0.0189(19) 0.022(2)
C6A 0.0377(19) 0.038(2) 0.0279(18) 0.0038(17) 0.0114(15) 0.0013(17)
N7A 0.0404(16) 0.0271(16) 0.0406(17) -0.0046(13) 0.0153(13) -0.0021(13)
N8A 0.0458(16) 0.0334(17) 0.0302(15) -0.0071(13) 0.0149(13) -0.0041(14)
C9A 0.095(3) 0.055(3) 0.052(3) 0.011(2) -0.001(2) 0.033(3)
C10A 0.0391(19) 0.0278(19) 0.0273(18) 0.0030(15) 0.0085(14) -0.0020(16)
C11A 0.0378(19) 0.032(2) 0.0333(19) 0.0028(15) 0.0057(15) 0.0084(16)
C12A 0.0330(18) 0.038(2) 0.037(2) 0.0025(16) 0.0056(15) -0.0012(17)
C13A 0.040(2) 0.0295(19) 0.0296(18) 0.0057(15) 0.0024(15) 0.0000(16)
C14A 0.044(2) 0.0271(19) 0.037(2) 0.0006(16) 0.0043(16) 0.0070(16)
C15A 0.0346(18) 0.037(2) 0.040(2) -0.0002(16) 0.0088(15) 0.0009(17)
C16A 0.046(2) 0.039(2) 0.051(2) 0.0023(18) 0.0078(17) -0.0065(18)
C17A 0.0310(17) 0.0269(18) 0.0310(19) 0.0014(15) 0.0050(14) 0.0028(15)
C18A 0.0321(17) 0.0312(19) 0.0285(18) -0.0002(15) 0.0038(14) -0.0004(15)
C19A 0.0385(19) 0.039(2) 0.0272(18) 0.0004(16) 0.0051(15) 0.0003(17)
C20A 0.0356(19) 0.041(2) 0.038(2) 0.0036(17) 0.0048(16) -0.0011(17)
C21A 0.0352(19) 0.036(2) 0.045(2) -0.0058(17) 0.0017(16) -0.0093(16)
C22A 0.041(2) 0.037(2) 0.0327(19) -0.0065(16) 0.0074(16) -0.0010(17)
C23A 0.058(2) 0.057(3) 0.048(2) -0.0021(19) 0.0100(19) -0.024(2)
N1B 0.067(2) 0.066(2) 0.0365(18) -0.0015(16) 0.0126(16) -0.022(2)
C2B 0.079(3) 0.067(3) 0.051(3) -0.017(2) 0.034(2) -0.027(3)
N3B 0.085(3) 0.047(2) 0.061(2) -0.0006(18) 0.0185(18) -0.0303(19)
C5B 0.047(2) 0.042(2) 0.047(2) 0.0103(18) 0.0094(17) 0.0066(19)
C6B 0.047(2) 0.045(2) 0.033(2) -0.0029(18) 0.0095(17) -0.0201(18)
N7B 0.0486(17) 0.0379(17) 0.0329(17) 0.0006(14) 0.0017(13) -0.0073(14)
N8B 0.0548(18) 0.0460(18) 0.0296(17) 0.0046(14) 0.0069(14) -0.0187(15)
C9B 0.035(2) 0.103(4) 0.079(3) -0.014(3) 0.011(2) 0.022(2)
C10B 0.0383(19) 0.044(2) 0.0274(19) 0.0011(17) 0.0036(15) -0.0113(17)
C11B 0.0367(19) 0.044(2) 0.032(2) 0.0045(17) 0.0035(15) -0.0053(17)
C12B 0.0383(19) 0.045(2) 0.035(2) -0.0008(17) 0.0077(16) -0.0049(17)
C13B 0.0369(19) 0.048(2) 0.0292(19) -0.0010(17) 0.0037(15) -0.0099(17)
C14B 0.049(2) 0.048(2) 0.034(2) 0.0048(18) 0.0007(17) -0.0037(18)
C15B 0.058(2) 0.041(2) 0.033(2) 0.0005(17) 0.0052(17) -0.0045(19)
C16B 0.057(2) 0.064(3) 0.034(2) -0.0054(19) 0.0024(17) -0.007(2)
C17B 0.0325(18) 0.041(2) 0.0313(19) -0.0025(16) 0.0040(15) -0.0065(16)
C18B 0.0385(19) 0.035(2) 0.0274(18) -0.0012(16) 0.0045(15) -0.0027(16)
C19B 0.041(2) 0.034(2) 0.036(2) 0.0014(16) 0.0088(16) -0.0012(16)
C20B 0.0367(19) 0.042(2) 0.036(2) -0.0099(17) 0.0060(16) 0.0005(17)
C21B 0.044(2) 0.057(2) 0.0271(19) -0.0014(18) 0.0075(16) -0.0013(19)
C22B 0.045(2) 0.049(2) 0.0290(19) 0.0032(17) 0.0053(16) -0.0100(18)
C23B 0.047(2) 0.055(2) 0.049(2) -0.0170(19) 0.0039(18) -0.0019(19)
N1C 0.0445(17) 0.0340(18) 0.0273(17) -0.0071(15) 0.0204(14) -0.0035(15)
C2C 0.0423(18) 0.050(2) 0.045(2) -0.0192(18) 0.0122(16) -0.0023(17)
N3C 0.0454(18) 0.049(2) 0.0400(17) -0.0099(16) 0.0128(15) -0.0022(17)
C4C 0.068(2) 0.038(2) 0.034(2) -0.002(2) 0.0144(19) 0.013(2)
C5C 0.063(3) 0.041(2) 0.036(2) -0.004(2) 0.014(2) 0.015(2)
C9C 0.061(3) 0.077(4) 0.072(3) -0.013(3) 0.015(3) 0.015(3)
C6C 0.093(3) 0.044(2) 0.052(3) -0.020(2) 0.049(2) -0.027(2)
N7C 0.038(3) 0.037(3) 0.039(4) 0.004(3) 0.013(3) -0.006(3)
C10C 0.039(2) 0.035(2) 0.038(3) 0.004(2) 0.013(2) -0.0033(19)
C11C 0.040(2) 0.039(3) 0.045(3) 0.007(2) 0.012(2) -0.001(2)
C12C 0.043(2) 0.040(3) 0.046(3) 0.013(2) 0.008(2) 0.000(2)
C13C 0.043(2) 0.039(3) 0.040(3) 0.007(2) 0.013(2) -0.003(2)
C14C 0.036(2) 0.040(2) 0.041(3) 0.007(2) 0.011(2) -0.004(2)
C15C 0.038(2) 0.038(2) 0.040(3) 0.008(2) 0.010(2) -0.002(2)
C16C 0.049(4) 0.048(5) 0.048(5) 0.010(4) 0.009(4) -0.015(4)
N7D 0.039(3) 0.036(3) 0.039(4) 0.002(3) 0.014(3) -0.004(3)
C10D 0.040(2) 0.035(2) 0.040(3) 0.004(2) 0.013(2) -0.003(2)
C11D 0.043(3) 0.036(2) 0.041(3) 0.000(2) 0.015(2) -0.003(2)
C12D 0.045(3) 0.040(2) 0.040(3) 0.001(2) 0.017(2) -0.001(2)
C13D 0.044(2) 0.039(3) 0.042(3) 0.006(2) 0.012(2) -0.004(2)
C14D 0.047(3) 0.032(3) 0.040(3) -0.002(2) 0.010(2) -0.005(3)
C15D 0.042(3) 0.034(3) 0.035(3) -0.002(2) 0.011(2) -0.002(2)
C16D 0.056(5) 0.045(5) 0.042(5) 0.007(4) 0.010(4) -0.007(4)
N8C 0.032(3) 0.037(3) 0.029(2) -0.003(2) 0.009(2) -0.007(2)
C17C 0.033(2) 0.0327(19) 0.0296(18) -0.0024(17) 0.0110(17) -0.0020(18)
C18C 0.033(2) 0.0336(19) 0.032(2) 0.0006(19) 0.0093(18) -0.0041(18)
C19C 0.037(2) 0.038(2) 0.035(2) -0.0013(19) 0.0058(18) -0.0043(17)
C20C 0.036(2) 0.038(2) 0.034(2) 0.0007(19) 0.0111(17) -0.0011(18)
C21C 0.033(2) 0.038(2) 0.035(2) 0.0034(19) 0.0128(19) 0.000(2)
C22C 0.032(2) 0.034(2) 0.0334(19) 0.0017(19) 0.0084(18) -0.0041(19)
C23C 0.044(3) 0.048(4) 0.038(3) 0.002(3) 0.013(2) 0.000(3)
N8D 0.033(3) 0.031(3) 0.029(3) -0.003(3) 0.010(3) -0.006(3)

loop_
_atom_type_symbol
_atom_type_description
_atom_type_scat_dispersion_real
_atom_type_scat_dispersion_imag
_atom_type_scat_source
C C .0033 .0016 'International Tables Vol C Tables 4.2.6.8 and 6.1.1.4'
H H .0000 .0000 'International Tables Vol C Tables 4.2.6.8 and 6.1.1.4'
N N .0061 .0033 'International Tables Vol C Tables 4.2.6.8 and 6.1.1.4'

loop_
_geom_angle_atom_site_label_1
_geom_angle_atom_site_label_2
_geom_angle_atom_site_label_3
_geom_angle
C2A N1A C5A 105.5(3)
C2A N1A C6A 128.1(3)
C5A N1A C6A 125.9(3)
N3A C2A N1A 112.8(3)
N3A C2A C9A 124.3(3)
N1A C2A C9A 122.9(3)
C2A N3A C4A 104.9(3)
C5A C4A N3A 110.3(3)
C5A C4A H4A 124.8
N3A C4A H4A 124.8
C4A C5A N1A 106.4(3)
C4A C5A H5A 126.8
N1A C5A H5A 126.8
N7A C6A N8A 125.1(3)
N7A C6A N1A 124.8(3)
N8A C6A N1A 110.1(3)
C6A N7A C10A 123.7(3)
C6A N8A C17A 127.2(3)
C6A N8A H8A 116.4
C17A N8A H8A 116.4
C2A C9A H9A1 109.5
C2A C9A H9A2 109.5
H9A1 C9A H9A2 109.5
C2A C9A H9A3 109.5
H9A1 C9A H9A3 109.5
H9A2 C9A H9A3 109.5
C15A C10A C11A 117.5(3)
C15A C10A N7A 117.3(3)
C11A C10A N7A 125.1(3)
C12A C11A C10A 120.1(3)
C12A C11A H11A 119.9
C10A C11A H11A 119.9
C11A C12A C13A 122.1(3)
C11A C12A H12A 118.9
C13A C12A H12A 118.9
C14A C13A C12A 117.5(3)
C14A C13A C16A 120.8(3)
C12A C13A C16A 121.6(3)
C15A C14A C13A 120.8(3)
C15A C14A H14A 119.6
C13A C14A H14A 119.6
C14A C15A C10A 121.8(3)
C14A C15A H15A 119.1
C10A C15A H15A 119.1
C13A C16A H16A 109.5
C13A C16A H16B 109.5
H16A C16A H16B 109.5
C13A C16A H16C 109.5
H16A C16A H16C 109.5
H16B C16A H16C 109.5
C18A C17A C22A 119.0(3)
C18A C17A N8A 123.5(3)
C22A C17A N8A 117.4(3)
C17A C18A C19A 119.4(3)
C17A C18A H18A 120.3
C19A C18A H18A 120.3
C20A C19A C18A 122.4(3)
C20A C19A H19A 118.8
C18A C19A H19A 118.8
C19A C20A C21A 117.2(3)
C19A C20A C23A 121.3(3)
C21A C20A C23A 121.5(3)
C22A C21A C20A 121.6(3)
C22A C21A H21A 119.2
C20A C21A H21A 119.2
C21A C22A C17A 120.4(3)
C21A C22A H22A 119.8
C17A C22A H22A 119.8
C20A C23A H23A 109.5
C20A C23A H23B 109.5
H23A C23A H23B 109.5
C20A C23A H23C 109.5
H23A C23A H23C 109.5
H23B C23A H23C 109.5
C2B N1B C5B 105.4(3)
C2B N1B C6B 129.9(4)
C5B N1B C6B 124.7(3)
N3B C2B N1B 115.6(4)
N3B C2B C9B 123.1(4)
N1B C2B C9B 121.3(4)
C2B N3B C4B 103.5(4)
C5B C4B N3B 111.4(4)
C5B C4B H4B 124.3
N3B C4B H4B 124.3
C4B C5B N1B 103.9(3)
C4B C5B H5B 128.0
N1B C5B H5B 128.0
N7B C6B N8B 125.0(3)
N7B C6B N1B 125.8(3)
N8B C6B N1B 109.2(3)
C6B N7B C10B 123.0(3)
C6B N8B C17B 129.4(3)
C6B N8B H8B 115.3
C17B N8B H8B 115.3
C2B C9B H9B1 109.5
C2B C9B H9B2 109.5
H9B1 C9B H9B2 109.5
C2B C9B H9B3 109.5
H9B1 C9B H9B3 109.5
H9B2 C9B H9B3 109.5
C15B C10B C11B 118.6(3)
C15B C10B N7B 116.4(3)
C11B C10B N7B 125.0(3)
C12B C11B C10B 120.1(3)
C12B C11B H11B 119.9
C10B C11B H11B 119.9
C11B C12B C13B 121.9(3)
C11B C12B H12B 119.0
C13B C12B H12B 119.0
C12B C13B C14B 117.5(3)
C12B C13B C16B 121.1(3)
C14B C13B C16B 121.4(3)
C15B C14B C13B 120.8(3)
C15B C14B H14B 119.6
C13B C14B H14B 119.6
C10B C15B C14B 121.0(3)
C10B C15B H15B 119.5
C14B C15B H15B 119.5
C13B C16B H16D 109.5
C13B C16B H16E 109.5
H16D C16B H16E 109.5
C13B C16B H16F 109.5
H16D C16B H16F 109.5
H16E C16B H16F 109.5
C18B C17B C22B 119.3(3)
C18B C17B N8B 124.1(3)
C22B C17B N8B 116.5(3)
C19B C18B C17B 119.4(3)
C19B C18B H18B 120.3
C17B C18B H18B 120.3
C18B C19B C20B 122.5(3)
C18B C19B H19B 118.8
C20B C19B H19B 118.8
C21B C20B C19B 117.3(3)
C21B C20B C23B 120.8(3)
C19B C20B C23B 121.9(3)
C20B C21B C22B 121.6(3)
C20B C21B H21B 119.2
C22B C21B H21B 119.2
C21B C22B C17B 120.0(3)
C21B C22B H22B 120.0
C17B C22B H22B 120.0
C20B C23B H23D 109.5
C20B C23B H23E 109.5
H23D C23B H23E 109.5
C20B C23B H23F 109.5
H23D C23B H23F 109.5
H23E C23B H23F 109.5
C2C N1C C5C 105.5(4)
C2C N1C C6C 124.7(4)
C5C N1C C6C 129.8(4)
N3C C2C N1C 109.5(5)
N3C C2C C9C 123.9(6)
N1C C2C C9C 125.5(6)
C4C N3C C2C 106.4(4)
N3C C4C C5C 112.4(5)
N3C C4C H4C 123.8
C5C C4C H4C 123.8
C4C C5C N1C 105.9(4)
C4C C5C H5C 127.0
N1C C5C H5C 127.0
C2D N1D C6C 109.6(11)
C2D N1D C5D 105.6(11)
C6C N1D C5D 144.6(9)
N3D C2D N1D 114.5(14)
N3D C2D C9D 124.4(15)
N1D C2D C9D 119.9(16)
C2D N3D C4D 95.5(12)
C5D C4D N3D 115.4(14)
C5D C4D H4D 122.3
N3D C4D H4D 122.3
C4D C5D N1D 108.5(13)
C4D C5D H5D 125.8
N1D C5D H5D 125.8
C2D C9D H9D1 109.5
C2D C9D H9D2 109.5
H9D1 C9D H9D2 109.5
C2D C9D H9D3 109.5
H9D1 C9D H9D3 109.5
H9D2 C9D H9D3 109.5
N7C C6C N8C 134.5(9)
N7C C6C N7D 8.8(16)
N8C C6C N7D 126.0(9)
N7C C6C N1D 111.6(10)
N8C C6C N1D 106.5(5)
N7D C6C N1D 120.0(11)
N7C C6C N8D 117.6(10)
N8C C6C N8D 25.4(3)
N7D C6C N8D 110.7(10)
N1D C6C N8D 104.8(6)
N7C C6C N1C 120.2(8)
N8C C6C N1C 103.6(4)
N7D C6C N1C 127.3(9)
N1D C6C N1C 47.8(4)
N8D C6C N1C 121.9(5)
C6C N7C C10C 127.0(11)
C15C C10C N7C 118.8(13)
C15C C10C C11C 116.5(14)
N7C C10C C11C 124.7(13)
C12C C11C C10C 120.2(9)
C12C C11C H11C 119.9
C10C C11C H11C 119.9
C11C C12C C13C 122.2(7)
C11C C12C H12C 118.9
C13C C12C H12C 118.9
C14C C13C C12C 117.3(9)
C14C C13C C16C 122.2(9)
C12C C13C C16C 120.4(9)
C13C C14C C15C 121.5(7)
C13C C14C H14C 119.2
C15C C14C H14C 119.2
C10C C15C C14C 122.2(10)
C10C C15C H15C 118.9
C14C C15C H15C 118.9
C6C N7D C10D 118.8(12)
C11D C10D C15D 119.4(18)
C11D C10D N7D 125.0(16)
C15D C10D N7D 115.0(13)
C10D C11D C12D 119.3(12)
C10D C11D H11D 120.3
C12D C11D H11D 120.3
C13D C12D C11D 123.0(8)
C13D C12D H12D 118.5
C11D C12D H12D 118.5
C14D C13D C12D 116.6(11)
C14D C13D C16D 122.2(10)
C12D C13D C16D 121.0(10)
C13D C14D C15D 122.0(9)
C13D C14D H14D 119.0
C15D C14D H14D 119.0
C14D C15D C10D 119.4(11)
C14D C15D H15D 120.3
C10D C15D H15D 120.3
C13D C16D H16J 109.5
C13D C16D H16K 109.5
H16J C16D H16K 109.5
C13D C16D H16L 109.5
H16J C16D H16L 109.5
H16K C16D H16L 109.5
C6C N8C C17C 123.8(5)
C6C N8C H8C 118.1
C17C N8C H8C 118.1
C18C C17C C22C 118.7(6)
C18C C17C N8C 125.6(6)
C22C C17C N8C 115.6(5)
C19C C18C C17C 119.3(8)
C19C C18C H18C 120.4
C17C C18C H18C 120.4
C18C C19C C20C 122.9(6)
C18C C19C H19C 118.6
C20C C19C H19C 118.6
C21C C20C C19C 116.1(6)
C21C C20C C23C 122.1(7)
C19C C20C C23C 121.8(6)
C22C C21C C20C 122.4(6)
C22C C21C H21C 118.8
C20C C21C H21C 118.8
C21C C22C C17C 120.5(5)
C21C C22C H22C 119.8
C17C C22C H22C 119.8
C17D N8D C6C 135.6(9)
C17D N8D H8D 112.2
C6C N8D H8D 112.2
C18D C17D N8D 125.1(12)
C18D C17D C22D 118.6(11)
N8D C17D C22D 116.3(10)
C17D C18D C19D 120.5(15)
C17D C18D H18D 119.7
C19D C18D H18D 119.7
C20D C19D C18D 121.0(12)
C20D C19D H19D 119.5
C18D C19D H19D 119.5
C19D C20D C21D 118.6(12)
C19D C20D C23D 120.6(11)
C21D C20D C23D 120.8(13)
C22D C21D C20D 120.5(13)
C22D C21D H21D 119.7
C20D C21D H21D 119.7
C21D C22D C17D 120.5(11)
C21D C22D H22D 119.8
C17D C22D H22D 119.8
C20D C23D H23J 109.5
C20D C23D H23K 109.5
H23J C23D H23K 109.5
C20D C23D H23L 109.5
H23J C23D H23L 109.5
H23K C23D H23L 109.5

loop_
_geom_bond_atom_site_label_1
_geom_bond_atom_site_label_2
_geom_bond_distance
N1A C2A 1.355(4)
N1A C5A 1.405(4)
N1A C6A 1.444(4)
C2A N3A 1.290(4)
C2A C9A 1.491(5)
N3A C4A 1.407(5)
C4A C5A 1.317(5)
C4A H4A 0.9500
C5A H5A 0.9500
C6A N7A 1.265(4)
C6A N8A 1.360(4)
N7A C10A 1.412(4)
N8A C17A 1.410(4)
N8A H8A 0.8800
C9A H9A1 0.9800
C9A H9A2 0.9800
C9A H9A3 0.9800
C10A C15A 1.385(4)
C10A C11A 1.403(4)
C11A C12A 1.378(4)
C11A H11A 0.9500
C12A C13A 1.388(4)
C12A H12A 0.9500
C13A C14A 1.385(4)
C13A C16A 1.511(4)
C14A C15A 1.382(4)
C14A H14A 0.9500
C15A H15A 0.9500
C16A H16A 0.9800
C16A H16B 0.9800
C16A H16C 0.9800
C17A C18A 1.387(4)
C17A C22A 1.392(4)
C18A C19A 1.389(4)
C18A H18A 0.9500
C19A C20A 1.382(4)
C19A H19A 0.9500
C20A C21A 1.389(4)
C20A C23A 1.518(4)
C21A C22A 1.378(4)
C21A H21A 0.9500
C22A H22A 0.9500
C23A H23A 0.9800
C23A H23B 0.9800
C23A H23C 0.9800
N1B C2B 1.317(5)
N1B C5B 1.455(4)
N1B C6B 1.465(4)
C2B N3B 1.270(5)
C2B C9B 1.504(6)
N3B C4B 1.430(5)
C4B C5B 1.315(5)
C4B H4B 0.9500
C5B H5B 0.9500
C6B N7B 1.267(4)
C6B N8B 1.355(4)
N7B C10B 1.426(4)
N8B C17B 1.406(4)
N8B H8B 0.8800
C9B H9B1 0.9800
C9B H9B2 0.9800
C9B H9B3 0.9800
C10B C15B 1.384(4)
C10B C11B 1.389(4)
C11B C12B 1.381(4)
C11B H11B 0.9500
C12B C13B 1.390(4)
C12B H12B 0.9500
C13B C14B 1.394(4)
C13B C16B 1.504(4)
C14B C15B 1.386(4)
C14B H14B 0.9500
C15B H15B 0.9500
C16B H16D 0.9800
C16B H16E 0.9800
C16B H16F 0.9800
C17B C18B 1.392(4)
C17B C22B 1.395(4)
C18B C19B 1.380(4)
C18B H18B 0.9500
C19B C20B 1.392(4)
C19B H19B 0.9500
C20B C21B 1.387(4)
C20B C23B 1.507(4)
C21B C22B 1.387(4)
C21B H21B 0.9500
C22B H22B 0.9500
C23B H23D 0.9800
C23B H23E 0.9800
C23B H23F 0.9800
N1C C2C 1.383(7)
N1C C5C 1.402(7)
N1C C6C 1.522(6)
C2C N3C 1.348(8)
C2C C9C 1.430(8)
N3C C4C 1.325(6)
C4C C5C 1.335(7)
C4C H4C 0.9500
C5C H5C 0.9500
C9C H9C1 0.9800
C9C H9C2 0.9800
C9C H9C3 0.9800
N1D C2D 1.318(19)
N1D C6C 1.409(10)
N1D C5D 1.511(14)
C2D N3D 1.304(19)
C2D C9D 1.427(19)
N3D C4D 1.665(18)
C4D C5D 1.010(16)
C4D H4D 0.9500
C5D H5D 0.9500
C9D H9D1 0.9800
C9D H9D2 0.9800
C9D H9D3 0.9800
C6C N7C 1.19(2)
C6C N8C 1.353(6)
C6C N7D 1.36(2)
C6C N8D 1.457(11)
N7C C10C 1.41(2)
C10C C15C 1.37(2)
C10C C11C 1.425(19)
C11C C12C 1.379(8)
C11C H11C 0.9500
C12C C13C 1.381(13)
C12C H12C 0.9500
C13C C14C 1.372(14)
C13C C16C 1.517(14)
C14C C15C 1.383(8)
C14C H14C 0.9500
C15C H15C 0.9500
C16C H16G 0.9800
C16C H16H 0.9800
C16C H16I 0.9800
N7D C10D 1.42(2)
C10D C11D 1.36(2)
C10D C15D 1.40(2)
C11D C12D 1.390(10)
C11D H11D 0.9500
C12D C13D 1.385(16)
C12D H12D 0.9500
C13D C14D 1.371(13)
C13D C16D 1.526(18)
C14D C15D 1.396(9)
C14D H14D 0.9500
C15D H15D 0.9500
C16D H16J 0.9800
C16D H16K 0.9800
C16D H16L 0.9800
N8C C17C 1.411(8)
N8C H8C 0.8800
C17C C18C 1.397(9)
C17C C22C 1.399(8)
C18C C19C 1.381(11)
C18C H18C 0.9500
C19C C20C 1.410(11)
C19C H19C 0.9500
C20C C21C 1.383(9)
C20C C23C 1.520(10)
C21C C22C 1.378(9)
C21C H21C 0.9500
C22C H22C 0.9500
C23C H23G 0.9800
C23C H23H 0.9800
C23C H23I 0.9800
N8D C17D 1.414(14)
N8D H8D 0.8800
C17D C18D 1.360(19)
C17D C22D 1.415(16)
C18D C19D 1.40(2)
C18D H18D 0.9500
C19D C20D 1.36(2)
C19D H19D 0.9500
C20D C21D 1.398(18)
C20D C23D 1.507(18)
C21D C22D 1.363(16)
C21D H21D 0.9500
C22D H22D 0.9500
C23D H23J 0.9800
C23D H23K 0.9800
C23D H23L 0.9800

loop_
_geom_hbond_atom_site_label_D
_geom_hbond_atom_site_label_H
_geom_hbond_atom_site_label_A
_geom_hbond_distance_DH
_geom_hbond_distance_HA
_geom_hbond_distance_DA
_geom_hbond_angle_DHA
N8A H8A N3C 0.88 1.99 2.858(4) 166.8
N8A H8A N3D 0.88 2.17 2.922(13) 143.2
N8B H8B N3A 0.88 1.98 2.852(4) 172.1
N8C H8C N3B 0.88 1.91 2.715(7) 151.2
N8D H8D N3B 0.88 2.24 2.986(11) 142.8

loop_
_geom_torsion_atom_site_label_1
_geom_torsion_atom_site_label_2
_geom_torsion_atom_site_label_3
_geom_torsion_atom_site_label_4
_geom_torsion
C5A N1A C2A N3A 0.2(4)
C6A N1A C2A N3A -171.8(3)
C5A N1A C2A C9A -177.8(3)
C6A N1A C2A C9A 10.2(5)
N1A C2A N3A C4A 0.1(4)
C9A C2A N3A C4A 178.0(3)
C2A N3A C4A C5A -0.3(4)
N3A C4A C5A N1A 0.4(4)
C2A N1A C5A C4A -0.4(4)
C6A N1A C5A C4A 171.9(3)
C2A N1A C6A N7A 55.4(5)
C5A N1A C6A N7A -115.0(4)
C2A N1A C6A N8A -125.2(3)
C5A N1A C6A N8A 64.3(4)
N8A C6A N7A C10A -177.4(3)
N1A C6A N7A C10A 1.9(5)
N7A C6A N8A C17A 6.5(5)
N1A C6A N8A C17A -172.9(3)
C6A N7A C10A C15A -138.6(3)
C6A N7A C10A C11A 43.7(5)
C15A C10A C11A C12A 1.6(4)
N7A C10A C11A C12A 179.4(3)
C10A C11A C12A C13A -0.9(5)
C11A C12A C13A C14A -0.2(5)
C11A C12A C13A C16A -178.5(3)
C12A C13A C14A C15A 0.7(4)
C16A C13A C14A C15A 178.9(3)
C13A C14A C15A C10A 0.1(5)
C11A C10A C15A C14A -1.2(5)
N7A C10A C15A C14A -179.1(3)
C6A N8A C17A C18A 20.3(5)
C6A N8A C17A C22A -164.3(3)
C22A C17A C18A C19A 2.2(4)
N8A C17A C18A C19A 177.5(3)
C17A C18A C19A C20A -1.0(5)
C18A C19A C20A C21A -0.4(5)
C18A C19A C20A C23A 178.9(3)
C19A C20A C21A C22A 0.6(5)
C23A C20A C21A C22A -178.6(3)
C20A C21A C22A C17A 0.5(5)
C18A C17A C22A C21A -1.9(4)
N8A C17A C22A C21A -177.5(3)
C5B N1B C2B N3B -0.6(4)
C6B N1B C2B N3B -178.4(3)
C5B N1B C2B C9B -178.8(3)
C6B N1B C2B C9B 3.4(6)
N1B C2B N3B C4B 1.7(5)
C9B C2B N3B C4B 179.9(3)
C2B N3B C4B C5B -2.3(4)
N3B C4B C5B N1B 2.0(4)
C2B N1B C5B C4B -1.0(4)
C6B N1B C5B C4B 177.0(3)
C2B N1B C6B N7B 61.3(5)
C5B N1B C6B N7B -116.2(4)
C2B N1B C6B N8B -120.6(4)
C5B N1B C6B N8B 62.0(4)
N8B C6B N7B C10B -177.2(3)
N1B C6B N7B C10B 0.7(5)
N7B C6B N8B C17B 12.1(6)
N1B C6B N8B C17B -166.0(3)
C6B N7B C10B C15B -139.4(3)
C6B N7B C10B C11B 42.1(5)
C15B C10B C11B C12B 1.4(5)
N7B C10B C11B C12B 179.9(3)
C10B C11B C12B C13B -0.2(5)
C11B C12B C13B C14B -0.4(5)
C11B C12B C13B C16B -179.6(3)
C12B C13B C14B C15B -0.1(5)
C16B C13B C14B C15B 179.1(3)
C11B C10B C15B C14B -1.9(5)
N7B C10B C15B C14B 179.4(3)
C13B C14B C15B C10B 1.3(5)
C6B N8B C17B C18B 8.8(5)
C6B N8B C17B C22B -175.4(3)
C22B C17B C18B C19B -1.3(5)
N8B C17B C18B C19B 174.3(3)
C17B C18B C19B C20B 0.7(5)
C18B C19B C20B C21B 0.3(5)
C18B C19B C20B C23B -179.5(3)
C19B C20B C21B C22B -0.7(5)
C23B C20B C21B C22B 179.1(3)
C20B C21B C22B C17B 0.2(5)
C18B C17B C22B C21B 0.9(5)
N8B C17B C22B C21B -175.1(3)
C5C N1C C2C N3C 5.3(6)
C6C N1C C2C N3C -176.6(4)
C5C N1C C2C C9C 173.6(6)
C6C N1C C2C C9C -8.2(9)
N1C C2C N3C C4C -4.0(6)
C9C C2C N3C C4C -172.6(6)
C2C N3C C4C C5C 1.1(7)
N3C C4C C5C N1C 2.2(6)
C2C N1C C5C C4C -4.4(6)
C6C N1C C5C C4C 177.5(4)
C6C N1D C2D N3D -176.0(11)
C5D N1D C2D N3D 7.5(16)
C6C N1D C2D C9D -7.6(17)
C5D N1D C2D C9D 175.9(12)
N1D C2D N3D C4D -5.4(15)
C9D C2D N3D C4D -173.3(15)
C2D N3D C4D C5D 1.0(17)
N3D C4D C5D N1D 3.2(16)
C2D N1D C5D C4D -6.5(15)
C6C N1D C5D C4D 179.2(14)
C2D N1D C6C N7C -97.1(15)
C5D N1D C6C N7C 77.0(17)
C2D N1D C6C N8C 108.2(10)
C5D N1D C6C N8C -77.7(14)
C2D N1D C6C N7D -100.3(16)
C5D N1D C6C N7D 73.8(19)
C2D N1D C6C N8D 134.6(10)
C5D N1D C6C N8D -51.3(15)
C2D N1D C6C N1C 14.7(8)
C5D N1D C6C N1C -171.2(16)
C2C N1C C6C N7C 76.1(13)
C5C N1C C6C N7C -106.2(13)
C2C N1C C6C N8C -116.8(5)
C5C N1C C6C N8C 60.9(6)
C2C N1C C6C N7D 82.4(15)
C5C N1C C6C N7D -99.9(15)
C2C N1C C6C N1D -16.6(7)
C5C N1C C6C N1D 161.0(8)
C2C N1C C6C N8D -97.6(7)
C5C N1C C6C N8D 80.1(8)
N8C C6C N7C C10C -168.8(11)
N7D C6C N7C C10C -152(15)
N1D C6C N7C C10C 46(2)
N8D C6C N7C C10C 167.4(14)
N1C C6C N7C C10C -7(2)
C6C N7C C10C C15C -128.4(19)
C6C N7C C10C C11C 51(2)
C15C C10C C11C C12C -2.4(15)
N7C C10C C11C C12C 177.8(9)
C10C C11C C12C C13C -0.6(12)
C11C C12C C13C C14C 3.2(11)
C11C C12C C13C C16C 179.7(7)
C12C C13C C14C C15C -2.7(11)
C16C C13C C14C C15C -179.2(7)
N7C C10C C15C C14C -177.3(8)
C11C C10C C15C C14C 2.9(15)
C13C C14C C15C C10C -0.3(12)
N7C C6C N7D C10D 25(13)
N8C C6C N7D C10D -170.1(12)
N1D C6C N7D C10D 44(2)
N8D C6C N7D C10D 166.6(14)
N1C C6C N7D C10D -13(2)
C6C N7D C10D C11D -56(2)
C6C N7D C10D C15D 133(2)
C15D C10D C11D C12D -5(2)
N7D C10D C11D C12D -175.1(13)
C10D C11D C12D C13D 1.5(16)
C11D C12D C13D C14D 0.6(16)
C11D C12D C13D C16D 176.3(10)
C12D C13D C14D C15D 0.7(15)
C16D C13D C14D C15D -175.0(9)
C13D C14D C15D C10D -3.9(15)
C11D C10D C15D C14D 6(2)
N7D C10D C15D C14D 177.3(12)
N7C C6C N8C C17C -9.9(18)
N7D C6C N8C C17C -13.1(16)
N1D C6C N8C C17C 136.2(7)
N8D C6C N8C C17C 46.5(12)
N1C C6C N8C C17C -174.2(5)
C6C N8C C17C C18C 7.1(10)
C6C N8C C17C C22C -172.8(6)
C22C C17C C18C C19C 0.5(11)
N8C C17C C18C C19C -179.4(7)
C17C C18C C19C C20C 1.3(12)
C18C C19C C20C C21C -3.0(12)
C18C C19C C20C C23C 178.3(7)
C19C C20C C21C C22C 3.0(11)
C23C C20C C21C C22C -178.2(6)
C20C C21C C22C C17C -1.5(10)
C18C C17C C22C C21C -0.4(9)
N8C C17C C22C C21C 179.5(5)
N7C C6C N8D C17D 32.8(18)
N8C C6C N8D C17D -105.1(19)
N7D C6C N8D C17D 26.7(18)
N1D C6C N8D C17D 157.5(11)
N1C C6C N8D C17D -153.3(10)
C6C N8D C17D C18D -22.7(19)
C6C N8D C17D C22D 158.3(10)
N8D C17D C18D C19D 179.4(12)
C22D C17D C18D C19D -2(2)
C17D C18D C19D C20D 0(2)
C18D C19D C20D C21D 4(2)
C18D C19D C20D C23D -177.3(14)
C19D C20D C21D C22D -6(2)
C23D C20D C21D C22D 175.0(12)
C20D C21D C22D C17D 4.7(17)
C18D C17D C22D C21D -0.6(17)
N8D C17D C22D C21D 178.4(10)
